data_2239142
loop_
_publ_author_name
'de Klijn, Tim'
'Lutz, Martin'

_publ_section_title
;
 <i>catena</i>-Poly[[triaquamagnesium]-\m~2~-malonato]
;
_journal_coeditor_code KJ2236
_journal_issue 1
_journal_name_full 'Acta Crystallographica Section E'
_journal_page_first m25
_journal_page_last m26
_journal_paper_doi 10.1107/S1600536813034193
_journal_volume 70
_journal_year 2014
_chemical_formula_iupac '[Mg (C3 H2 O4) (H2 O)3]'
_chemical_formula_moiety 'C3 H8 Mg O7'
_chemical_formula_sum 'C3 H8 Mg O7'
_chemical_formula_weight 180.40
_chemical_name_systematic
;
<i>catena</i>-Poly[[triaquamagnesium]-\m~2~-malonato]
;
_space_group_crystal_system orthorhombic
_space_group_IT_number 33
_space_group_name_Hall 'P 2c -2n'
_space_group_name_H-M_alt 'P n a 21'
_symmetry_space_group_name_Hall 'P 2c -2n'
_symmetry_space_group_name_H-M 'P n a 21'
_atom_sites_solution_hydrogens difmap
_atom_sites_solution_primary heavy
_atom_sites_solution_secondary difmap
_audit_creation_method SHELXL-2013
_cell_angle_alpha 90
_cell_angle_beta 90
_cell_angle_gamma 90
_cell_formula_units_Z 4
_cell_length_a 19.8109(15)
_cell_length_b 5.9314(4)
_cell_length_c 6.0920(4)
_cell_measurement_reflns_used 6736
_cell_measurement_temperature 150(2)
_cell_measurement_theta_max 27.57
_cell_measurement_theta_min 2.06
_cell_volume 715.85(9)
_computing_cell_refinement '<i>Peakref</i> (Schreurs, 2013)'
_computing_data_collection 'APEX2 (Bruker, 2007)'
_computing_data_reduction '<i>Eval15</i> (Schreurs <i>et al.</i>, 2010) and SADABS (Sheldrick, 2012)'
_computing_molecular_graphics 'PLATON (Spek, 2009) and <i>DRAWxtl</i> (Finger <i>et al.</i>, 2007)'
_computing_publication_material 'manual editing of the SHELXL output'
_computing_structure_refinement 'SHELXL2013 (Sheldrick, 2008)'
_computing_structure_solution '<i>SHELXT</i> (Sheldrick, 2008)'
_diffrn_ambient_temperature 150(2)
_diffrn_measured_fraction_theta_full 0.993
_diffrn_measured_fraction_theta_max 0.994
_diffrn_measurement_device_type 'Bruker Kappa APEXII'
_diffrn_measurement_method '\f and \w scans'
_diffrn_radiation_type MoK\a
_diffrn_radiation_wavelength 0.71073
_diffrn_reflns_av_R_equivalents 0.0226
_diffrn_reflns_limit_h_max 25
_diffrn_reflns_limit_h_min -25
_diffrn_reflns_limit_k_max 7
_diffrn_reflns_limit_k_min -7
_diffrn_reflns_limit_l_max 7
_diffrn_reflns_limit_l_min -7
_diffrn_reflns_number 7334
_diffrn_reflns_theta_full 25.242
_diffrn_reflns_theta_max 27.510
_diffrn_reflns_theta_min 2.056
_exptl_absorpt_coefficient_mu 0.241
_exptl_absorpt_correction_T_max 0.7456
_exptl_absorpt_correction_T_min 0.6179
_exptl_absorpt_correction_type multi-scan
_exptl_absorpt_process_details '(SADABS; Sheldrick, 2012)'
_exptl_crystal_colour colourless
_exptl_crystal_density_diffrn 1.674
_exptl_crystal_description 'irregular block'
_exptl_crystal_F_000 376
_exptl_crystal_size_max 0.51
_exptl_crystal_size_mid 0.23
_exptl_crystal_size_min 0.07
_refine_diff_density_max 0.248
_refine_diff_density_min -0.216
_refine_ls_abs_structure_details
;
Flack parameter determined using 674 quotients
[(<i>I</i>^+^)-(<i>I</i>^-^)]/[(<i>I</i>^+^)+(<i>I</i>^-^)]
(Parsons <i>et al.</i>, 2013)
;
_refine_ls_abs_structure_Flack 0.00(9)
_refine_ls_extinction_method none
_refine_ls_goodness_of_fit_ref 1.100
_refine_ls_hydrogen_treatment mixed
_refine_ls_matrix_type full
_refine_ls_number_parameters 124
_refine_ls_number_reflns 1603
_refine_ls_number_restraints 1
_refine_ls_restrained_S_all 1.100
_refine_ls_R_factor_all 0.0250
_refine_ls_R_factor_gt 0.0234
_refine_ls_shift/su_max 0.001
_refine_ls_shift/su_mean 0.000
_refine_ls_structure_factor_coef Fsqd
_refine_ls_weighting_details 'w=1/[\s^2^(Fo^2^)+(0.0408P)^2^+0.0476P] where P=(Fo^2^+2Fc^2^)/3'
_refine_ls_weighting_scheme calc
_refine_ls_wR_factor_gt 0.0598
_refine_ls_wR_factor_ref 0.0608
_reflns_number_gt 1533
_reflns_number_total 1603
_reflns_threshold_expression I>2\s(I)
_cod_data_source_file kj2236sup1.cf
_cod_data_source_block I
_cod_original_cell_volume 715.84(9)
_cod_database_code 2239142
_cod_database_fobs_code 2239142
_shelx_space_group_comment
;
The symmetry employed for this shelxl refinement is uniquely defined
by the following loop, which should always be used as a source of
symmetry information in preference to the above space-group names.
They are only intended as comments.
;
_shelxl_version_number 2.013

loop_
_space_group_symop_operation_xyz
'x, y, z'
'-x, -y, z+1/2'
'-x+1/2, y+1/2, z+1/2'
'x+1/2, -y+1/2, z'

loop_
_atom_site_type_symbol
_atom_site_label
_atom_site_fract_x
_atom_site_fract_y
_atom_site_fract_z
_atom_site_U_iso_or_equiv
_atom_site_adp_type
_atom_site_calc_flag
_atom_site_occupancy
Mg Mg1 0.83901(3) 0.75469(12) 0.46114(12) 0.01041(16) Uani d 1
O O1 0.87901(7) 0.4456(2) 0.3702(2) 0.0147(3) Uani d 1
O O2 0.95295(7) 0.2264(2) 0.1994(3) 0.0191(3) Uani d 1
O O3 0.83004(7) 0.6848(3) -0.2136(3) 0.0169(3) Uani d 1
O O4 0.83378(6) 0.8126(3) 0.1265(2) 0.0145(3) Uani d 1
O O5 0.93242(7) 0.8953(3) 0.4907(3) 0.0213(3) Uani d 1
H H1O 0.9704(15) 0.838(5) 0.554(6) 0.038(7) Uiso d 1
H H2O 0.9365(14) 1.016(6) 0.417(6) 0.037(8) Uiso d 1
O O6 0.73907(7) 0.6562(3) 0.4342(3) 0.0162(3) Uani d 1
H H3O 0.7155(13) 0.558(5) 0.494(5) 0.023(6) Uiso d 1
H H4O 0.7272(17) 0.641(6) 0.322(7) 0.041(9) Uiso d 1
O O7 0.80241(7) 1.0903(2) 0.4929(2) 0.0140(3) Uani d 1
H H5O 0.7656(14) 1.115(5) 0.421(5) 0.024(7) Uiso d 1
H H6O 0.8277(13) 1.189(5) 0.471(6) 0.023(7) Uiso d 1
C C1 0.91739(8) 0.3990(3) 0.2095(3) 0.0128(4) Uani d 1
C C2 0.92180(9) 0.5614(3) 0.0138(3) 0.0177(4) Uani d 1
H H2A 0.9595 0.6678 0.0394 0.021 Uiso calc 1
H H2B 0.9326 0.4735 -0.1198 0.021 Uiso calc 1
C C3 0.85780(9) 0.6960(3) -0.0275(3) 0.0124(3) Uani d 1

loop_
_atom_site_aniso_label
_atom_site_aniso_U_11
_atom_site_aniso_U_22
_atom_site_aniso_U_33
_atom_site_aniso_U_12
_atom_site_aniso_U_13
_atom_site_aniso_U_23
Mg1 0.0125(3) 0.0134(3) 0.0053(3) 0.0000(2) 0.0001(2) 0.0004(2)
O1 0.0191(6) 0.0153(6) 0.0097(7) 0.0016(5) 0.0040(5) 0.0016(5)
O2 0.0192(6) 0.0199(7) 0.0182(8) 0.0055(5) 0.0062(6) 0.0022(6)
O3 0.0225(7) 0.0229(8) 0.0053(6) 0.0001(5) -0.0014(5) 0.0012(6)
O4 0.0175(7) 0.0187(7) 0.0072(7) 0.0033(5) 0.0002(5) 0.0009(6)
O5 0.0163(6) 0.0232(7) 0.0245(8) -0.0034(6) -0.0070(6) 0.0103(7)
O6 0.0176(6) 0.0225(7) 0.0085(7) -0.0062(5) -0.0014(5) 0.0018(6)
O7 0.0143(6) 0.0146(6) 0.0131(7) -0.0006(5) 0.0012(5) 0.0008(5)
C1 0.0122(7) 0.0158(9) 0.0104(8) -0.0011(6) -0.0004(6) 0.0011(7)
C2 0.0169(8) 0.0253(10) 0.0110(9) 0.0053(7) 0.0046(7) 0.0061(8)
C3 0.0144(8) 0.0164(8) 0.0065(8) -0.0014(6) 0.0018(7) 0.0030(7)

loop_
_atom_type_symbol
_atom_type_description
_atom_type_scat_dispersion_real
_atom_type_scat_dispersion_imag
_atom_type_scat_source
C C 0.0033 0.0016 'International Tables Vol C Tables 4.2.6.8 and 6.1.1.4'
H H 0.0000 0.0000 'International Tables Vol C Tables 4.2.6.8 and 6.1.1.4'
Mg Mg 0.0486 0.0363 'International Tables Vol C Tables 4.2.6.8 and 6.1.1.4'
O O 0.0106 0.0060 'International Tables Vol C Tables 4.2.6.8 and 6.1.1.4'

loop_
_diffrn_orient_matrix_type
_diffrn_orient_matrix_UB_11
_diffrn_orient_matrix_UB_12
_diffrn_orient_matrix_UB_13
_diffrn_orient_matrix_UB_21
_diffrn_orient_matrix_UB_22
_diffrn_orient_matrix_UB_23
_diffrn_orient_matrix_UB_31
_diffrn_orient_matrix_UB_32
_diffrn_orient_matrix_UB_33
'Nonius RMAT' -0.0324577 0.1234387 -0.0382582 -0.0384459 -0.1092189 0.0106335 -0.0052199 0.0368729 0.1595732
'Nonius RMAT' -0.0267759 0.1379290 -0.0378166 -0.0428315 -0.0887739 0.0135464 -0.0027115 0.0402526 0.1594577

loop_
_geom_angle_atom_site_label_1
_geom_angle_atom_site_label_2
_geom_angle_atom_site_label_3
_geom_angle_site_symmetry_1
_geom_angle_site_symmetry_3
_geom_angle
_geom_angle_publ_flag
O3 Mg1 O5 1_556 . 94.40(7) n
O3 Mg1 O4 1_556 . 171.80(6) n
O5 Mg1 O4 . . 93.70(7) n
O3 Mg1 O6 1_556 . 86.35(6) n
O5 Mg1 O6 . . 172.19(7) n
O4 Mg1 O6 . . 85.46(6) n
O3 Mg1 O1 1_556 . 96.53(6) n
O5 Mg1 O1 . . 92.20(6) n
O4 Mg1 O1 . . 84.41(6) n
O6 Mg1 O1 . . 95.45(6) n
O3 Mg1 O7 1_556 . 94.16(7) n
O5 Mg1 O7 . . 85.33(7) n
O4 Mg1 O7 . . 85.25(7) n
O6 Mg1 O7 . . 86.86(6) n
O1 Mg1 O7 . . 169.19(7) n
C1 O1 Mg1 . . 128.87(12) ?
C3 O3 Mg1 . 1_554 145.80(12) ?
C3 O4 Mg1 . . 128.60(13) ?
Mg1 O5 H1O . . 129.3(19) ?
Mg1 O5 H2O . . 112.6(19) ?
H1O O5 H2O . . 117(3) ?
Mg1 O6 H3O . . 134.5(19) ?
Mg1 O6 H4O . . 115(3) ?
H3O O6 H4O . . 98(3) ?
Mg1 O7 H5O . . 114(2) ?
Mg1 O7 H6O . . 117.8(19) ?
H5O O7 H6O . . 109(3) ?
O2 C1 O1 . . 123.80(17) ?
O2 C1 C2 . . 116.45(17) ?
O1 C1 C2 . . 119.75(15) ?
C3 C2 C1 . . 114.27(14) ?
C3 C2 H2A . . 108.7 ?
C1 C2 H2A . . 108.7 ?
C3 C2 H2B . . 108.7 ?
C1 C2 H2B . . 108.7 ?
H2A C2 H2B . . 107.6 ?
O4 C3 O3 . . 122.26(16) ?
O4 C3 C2 . . 118.72(17) ?
O3 C3 C2 . . 119.02(17) ?

loop_
_geom_bond_atom_site_label_1
_geom_bond_atom_site_label_2
_geom_bond_site_symmetry_2
_geom_bond_distance
_geom_bond_publ_flag
Mg1 O3 1_556 2.0323(18) y
Mg1 O5 . 2.0377(15) y
Mg1 O4 . 2.0700(16) y
Mg1 O6 . 2.0706(15) y
Mg1 O1 . 2.0725(15) y
Mg1 O7 . 2.1273(14) y
O1 C1 . 1.270(2) ?
O2 C1 . 1.244(2) ?
O3 C3 . 1.261(3) ?
O3 Mg1 1_554 2.0323(18) ?
O4 C3 . 1.259(3) ?
O5 H1O . 0.91(3) ?
O5 H2O . 0.85(4) ?
O6 H3O . 0.83(3) ?
O6 H4O . 0.73(4) ?
O7 H5O . 0.86(3) ?
O7 H6O . 0.78(3) ?
C1 C2 . 1.535(3) ?
C2 C3 . 1.519(2) ?
C2 H2A . 0.9900 ?
C2 H2B . 0.9900 ?

loop_
_geom_hbond_atom_site_label_D
_geom_hbond_atom_site_label_H
_geom_hbond_atom_site_label_A
_geom_hbond_site_symmetry_A
_geom_hbond_distance_DH
_geom_hbond_distance_HA
_geom_hbond_distance_DA
_geom_hbond_angle_DHA
O5 H1O O2 2_765 0.91(3) 1.80(3) 2.701(2) 170(3)
O5 H2O O2 1_565 0.85(4) 1.85(4) 2.678(2) 165(3)
O6 H3O O4 3_645 0.83(3) 1.93(3) 2.759(2) 175(3)
O6 H4O O7 3_644 0.73(4) 2.11(4) 2.838(2) 177(3)
O7 H5O O3 3_655 0.86(3) 2.11(3) 2.963(2) 172(3)
O7 H6O O1 1_565 0.78(3) 1.93(3) 2.703(2) 169(3)

loop_
_geom_torsion_atom_site_label_1
_geom_torsion_atom_site_label_2
_geom_torsion_atom_site_label_3
_geom_torsion_atom_site_label_4
_geom_torsion_site_symmetry_1
_geom_torsion
_geom_torsion_publ_flag
Mg1 O1 C1 O2 . 160.10(14) ?
Mg1 O1 C1 C2 . -19.6(2) ?
O2 C1 C2 C3 . 150.96(18) n
O1 C1 C2 C3 . -29.3(3) n
Mg1 O4 C3 O3 . 148.73(14) ?
Mg1 O4 C3 C2 . -30.2(2) ?
Mg1 O3 C3 O4 1_554 115.7(2) ?
Mg1 O3 C3 C2 1_554 -65.3(3) ?
C1 C2 C3 O4 . 55.5(2) n
C1 C2 C3 O3 . -123.53(19) n
